data_2243970
loop_
_publ_author_name
'Mochiku, Takashi'
'Matsushita, Yoshitaka'
'Suboti\'c, Nikola'
'Kashiwagi, Takanari'
'Kadowaki, Kazuo'

_publ_section_title
;
 Redetermination of the crystal structure of RhPb~2~ from single-crystal
 X-ray diffraction data, revealing a rhodium deficiency
;
_journal_coeditor_code WM5626
_journal_issue 12
_journal_name_full 'Acta Crystallographica Section E'
_journal_page_first 1327
_journal_page_last 1329
_journal_paper_doi 10.1107/S2056989021012275
_journal_volume 77
_journal_year 2021
_chemical_formula_iupac 'Rh0.95 Pb2'
_chemical_formula_moiety 'Rh0.95 Pb2'
_chemical_formula_sum 'Pb2 Rh0.95'
_chemical_formula_weight 512.14
_chemical_name_systematic
;
Rhodium dilead
;
_space_group_crystal_system tetragonal
_space_group_IT_number 140
_space_group_name_Hall '-I 4 2c'
_space_group_name_H-M_alt 'I 4/m c m'
_atom_sites_solution_primary iterative
_audit_creation_method
;
Olex2 1.3-ac4
(compiled 2019.04.23 svn.r3594 for Rigaku Oxford Diffraction, GUI svn.r5739)
;
_cell_angle_alpha 90
_cell_angle_beta 90
_cell_angle_gamma 90
_cell_formula_units_Z 4
_cell_length_a 6.7068(4)
_cell_length_b 6.7068(4)
_cell_length_c 5.8623(6)
_cell_measurement_reflns_used 295
_cell_measurement_temperature 295.15
_cell_measurement_theta_max 30.1980
_cell_measurement_theta_min 6.0470
_cell_volume 263.69(3)
_computing_cell_refinement 'CrysAlisPro (Rigaku OD, 2019)'
_computing_data_collection 'CrysAlisPro (Rigaku OD, 2019)'
_computing_data_reduction 'CrysAlisPro (Rigaku OD, 2019)'
_computing_molecular_graphics '<i>OLEX2</i> (Dolomanov et al., 2009)'
_computing_publication_material '<i>OLEX2</i> (Dolomanov et al., 2009)'
_computing_structure_refinement 'ShelXL (Sheldrick, 2015b)'
_computing_structure_solution 'ShelXT (Sheldrick, 2015a)'
_diffrn_ambient_temperature 295.15
_diffrn_detector_area_resol_mean 10.0000
_diffrn_measured_fraction_theta_full 0.987
_diffrn_measured_fraction_theta_max 0.951
_diffrn_measurement_device 'two-circle diffractometer'
_diffrn_measurement_device_type 'XtaLAB Mini II'
_diffrn_measurement_method '\w scans'
_diffrn_radiation_type MoK\a
_diffrn_radiation_wavelength 0.71073
_diffrn_reflns_av_R_equivalents 0.0333
_diffrn_reflns_av_unetI/netI 0.0368
_diffrn_reflns_limit_h_max 8
_diffrn_reflns_limit_h_min -9
_diffrn_reflns_limit_k_max 9
_diffrn_reflns_limit_k_min -7
_diffrn_reflns_limit_l_max 7
_diffrn_reflns_limit_l_min -8
_diffrn_reflns_number 461
_diffrn_reflns_theta_full 25.242
_diffrn_reflns_theta_max 30.234
_diffrn_reflns_theta_min 4.297
_exptl_absorpt_coefficient_mu 132.868
_exptl_absorpt_correction_T_max 1.00000
_exptl_absorpt_correction_T_min 0.12247
_exptl_absorpt_correction_type multi-scan
_exptl_absorpt_process_details
;
(CrysAlisPro; Rigaku OD, 2019)
;
_exptl_crystal_colour 'metallic dark grey'
_exptl_crystal_density_diffrn 12.900
_exptl_crystal_description irregular
_exptl_crystal_F_000 827
_exptl_crystal_size_max 0.111
_exptl_crystal_size_mid 0.045
_exptl_crystal_size_min 0.031
_refine_diff_density_max 1.958
_refine_diff_density_min -1.564
_refine_ls_extinction_coef 0.0030(3)
_refine_ls_extinction_expression Fc^*^=kFc[1+0.001xFc^2^\l^3^/sin(2\q)]^-1/4^
_refine_ls_extinction_method 'SHELXL2018/3 (Sheldrick 2015b)'
_refine_ls_goodness_of_fit_ref 1.006
_refine_ls_hydrogen_treatment undef
_refine_ls_matrix_type full
_refine_ls_number_parameters 9
_refine_ls_number_reflns 117
_refine_ls_number_restraints 0
_refine_ls_restrained_S_all 1.006
_refine_ls_R_factor_all 0.0290
_refine_ls_R_factor_gt 0.0206
_refine_ls_shift/su_max 0.000
_refine_ls_shift/su_mean 0.000
_refine_ls_structure_factor_coef Fsqd
_refine_ls_weighting_details 'w=1/[\s^2^(Fo^2^)+(0.0130P)^2^] where P=(Fo^2^+2Fc^2^)/3'
_refine_ls_weighting_scheme calc
_refine_ls_wR_factor_gt 0.0395
_refine_ls_wR_factor_ref 0.0415
_reflns_number_gt 88
_reflns_number_total 117
_reflns_threshold_expression 'I > 2\s(I)'
_cod_data_source_file wm5626sup1.cif
_cod_data_source_block I
_cod_original_cell_volume 263.69(4)
_cod_original_formula_sum 'Rh0.95 Pb2 '
_cod_database_code 2243970
_shelx_space_group_comment
;
The symmetry employed for this shelxl refinement is uniquely defined
by the following loop, which should always be used as a source of
symmetry information in preference to the above space-group names.
They are only intended as comments.
;
_shelx_estimated_absorpt_t_min 0.024
_shelx_estimated_absorpt_t_max 0.105

loop_
_space_group_symop_operation_xyz
'x, y, z'
'-x, -y, z'
'-y, x, z'
'y, -x, z'
'-x, y, -z+1/2'
'x, -y, -z+1/2'
'y, x, -z+1/2'
'-y, -x, -z+1/2'
'x+1/2, y+1/2, z+1/2'
'-x+1/2, -y+1/2, z+1/2'
'-y+1/2, x+1/2, z+1/2'
'y+1/2, -x+1/2, z+1/2'
'-x+1/2, y+1/2, -z+1'
'x+1/2, -y+1/2, -z+1'
'y+1/2, x+1/2, -z+1'
'-y+1/2, -x+1/2, -z+1'
'-x, -y, -z'
'x, y, -z'
'y, -x, -z'
'-y, x, -z'
'x, -y, z-1/2'
'-x, y, z-1/2'
'-y, -x, z-1/2'
'y, x, z-1/2'
'-x+1/2, -y+1/2, -z+1/2'
'x+1/2, y+1/2, -z+1/2'
'y+1/2, -x+1/2, -z+1/2'
'-y+1/2, x+1/2, -z+1/2'
'x+1/2, -y+1/2, z'
'-x+1/2, y+1/2, z'
'-y+1/2, -x+1/2, z'
'y+1/2, x+1/2, z'

loop_
_atom_site_type_symbol
_atom_site_label
_atom_site_fract_x
_atom_site_fract_y
_atom_site_fract_z
_atom_site_U_iso_or_equiv
_atom_site_adp_type
_atom_site_calc_flag
_atom_site_occupancy
_atom_site_disorder_assembly
_atom_site_disorder_group
Rh Rh 0.500000 0.500000 0.750000 0.0103(7) Uani d 0.950(9) . .
Pb Pb 0.66507(7) 0.16507(7) 0.500000 0.0103(3) Uani d 1 . .

loop_
_atom_site_aniso_label
_atom_site_aniso_U_11
_atom_site_aniso_U_22
_atom_site_aniso_U_33
_atom_site_aniso_U_12
_atom_site_aniso_U_13
_atom_site_aniso_U_23
Rh 0.0111(8) 0.0111(8) 0.0088(11) 0.000 0.000 0.000
Pb 0.0091(3) 0.0091(3) 0.0128(4) 0.0013(3) 0.000 0.000

loop_
_atom_type_symbol
_atom_type_description
_atom_type_scat_dispersion_real
_atom_type_scat_dispersion_imag
_atom_type_scat_source
Pb Pb -3.3944 10.1111 'International Tables Vol C Tables 4.2.6.8 and 6.1.1.4'
Rh Rh -1.1178 0.9187 'International Tables Vol C Tables 4.2.6.8 and 6.1.1.4'

loop_
_geom_angle_atom_site_label_1
_geom_angle_atom_site_label_2
_geom_angle_atom_site_label_3
_geom_angle_site_symmetry_1
_geom_angle_site_symmetry_3
_geom_angle
_geom_angle_publ_flag
Rh Rh Rh 17_666 17_667 180.0 ?
Pb Rh Rh 17_666 17_666 59.663(4) ?
Pb Rh Rh . 17_667 120.337(4) ?
Pb Rh Rh 9_455 17_667 59.663(4) ?
Pb Rh Rh 19_566 17_667 120.337(4) ?
Pb Rh Rh 27_566 17_667 59.663(4) ?
Pb Rh Rh 11_545 17_667 59.663(4) ?
Pb Rh Rh 3_655 17_666 59.663(4) ?
Pb Rh Rh 27_566 17_666 120.337(4) ?
Pb Rh Rh 9_455 17_666 120.337(4) ?
Pb Rh Rh . 17_666 59.663(4) ?
Pb Rh Rh 3_655 17_667 120.337(4) ?
Pb Rh Rh 25_656 17_666 120.337(4) ?
Pb Rh Rh 25_656 17_667 59.663(4) ?
Pb Rh Rh 11_545 17_666 120.337(4) ?
Pb Rh Rh 19_566 17_666 59.663(4) ?
Pb Rh Rh 17_666 17_667 120.337(4) ?
Pb Rh Pb 3_655 9_455 135.14(2) ?
Pb Rh Pb 19_566 3_655 119.326(8) ?
Pb Rh Pb 19_566 11_545 70.390(11) ?
Pb Rh Pb 17_666 9_455 70.390(11) ?
Pb Rh Pb 19_566 17_666 75.220(4) ?
Pb Rh Pb 19_566 25_656 135.14(2) ?
Pb Rh Pb . 11_545 78.54(2) ?
Pb Rh Pb 3_655 17_666 75.220(4) ?
Pb Rh Pb 27_566 . 135.14(2) ?
Pb Rh Pb 19_566 9_455 78.54(2) ?
Pb Rh Pb 27_566 9_455 75.220(4) ?
Pb Rh Pb 11_545 17_666 135.14(2) ?
Pb Rh Pb . 9_455 147.76(2) ?
Pb Rh Pb 27_566 11_545 119.326(8) ?
Pb Rh Pb 11_545 9_455 75.220(3) ?
Pb Rh Pb 19_566 . 75.220(3) ?
Pb Rh Pb 19_566 27_566 147.76(2) ?
Pb Rh Pb . 3_655 75.220(3) ?
Pb Rh Pb . 17_666 119.326(8) ?
Pb Rh Pb 11_545 3_655 147.76(2) ?
Pb Rh Pb 25_656 11_545 75.220(4) ?
Pb Rh Pb 27_566 17_666 78.54(2) ?
Pb Rh Pb . 25_656 70.390(12) ?
Pb Rh Pb 27_566 3_655 70.390(11) ?
Pb Rh Pb 25_656 17_666 147.76(2) ?
Pb Rh Pb 25_656 9_455 119.326(8) ?
Pb Rh Pb 25_656 3_655 78.54(2) ?
Pb Rh Pb 27_566 25_656 75.220(3) ?
Rh Pb Rh . 25_656 109.610(11) ?
Rh Pb Rh 25_656 17_666 147.76(2) ?
Rh Pb Rh . 17_666 60.674(7) ?
Rh Pb Rh 17_666 9_544 109.610(12) ?
Rh Pb Rh . 9_544 147.76(2) ?
Rh Pb Rh 25_656 9_544 60.674(8) ?
Rh Pb Pb 25_656 3_645 52.390(2) ?
Rh Pb Pb . 27 150.417(3) ?
Rh Pb Pb . 25_656 54.805(6) ?
Rh Pb Pb 25_656 19_566 148.841(9) ?
Rh Pb Pb 9_544 19_666 52.390(2) ?
Rh Pb Pb 25_656 27 99.966(13) ?
Rh Pb Pb 9_544 3_645 52.390(2) ?
Rh Pb Pb 17_666 19_666 96.44(2) ?
Rh Pb Pb 9_544 19_566 148.841(9) ?
Rh Pb Pb 25_656 19_666 52.390(2) ?
Rh Pb Pb 9_544 27 50.729(10) ?
Rh Pb Pb 25_656 3_655 96.44(2) ?
Rh Pb Pb . 19_666 96.44(2) ?
Rh Pb Pb . 3_645 148.842(9) ?
Rh Pb Pb 25_656 25_655 107.993(18) ?
Rh Pb Pb 17_666 17_656 106.118(12) ?
Rh Pb Pb . 17_656 106.118(12) ?
Rh Pb Pb 9_544 3_655 96.44(2) ?
Rh Pb Pb 25_656 17_656 106.118(12) ?
Rh Pb Pb 17_666 3_645 148.841(9) ?
Rh Pb Pb 9_544 17_656 106.118(12) ?
Rh Pb Pb 17_666 27 93.646(8) ?
Rh Pb Pb 25_656 25_656 54.805(6) ?
Rh Pb Pb . 19_566 52.390(2) ?
Rh Pb Pb 9_544 25_656 107.993(18) ?
Rh Pb Pb . 3_655 52.390(2) ?
Rh Pb Pb . 25_655 107.993(18) ?
Rh Pb Pb 17_666 25_656 107.993(18) ?
Rh Pb Pb 17_666 25_655 54.805(6) ?
Rh Pb Pb 17_666 3_655 52.390(2) ?
Rh Pb Pb 17_666 19_566 52.390(2) ?
Rh Pb Pb 9_544 25_655 54.805(6) ?
Pb Pb Pb 25_655 3_655 64.40(2) ?
Pb Pb Pb 25_656 19_666 64.40(2) ?
Pb Pb Pb 19_666 27 101.180(5) ?
Pb Pb Pb 3_645 19_566 127.53(3) ?
Pb Pb Pb 17_656 27 64.773(7) ?
Pb Pb Pb 3_655 27 124.800(14) ?
Pb Pb Pb 19_666 19_566 142.47(3) ?
Pb Pb Pb 19_566 27 101.180(5) ?
Pb Pb Pb 3_655 19_666 52.47(3) ?
Pb Pb Pb 17_656 3_655 153.764(14) ?
Pb Pb Pb 25_655 27 60.398(9) ?
Pb Pb Pb 17_656 3_645 63.764(14) ?
Pb Pb Pb 25_656 3_655 64.40(2) ?
Pb Pb Pb 3_655 19_566 90.0 ?
Pb Pb Pb 17_656 25_656 118.80(2) ?
Pb Pb Pb 25_656 3_645 102.295(2) ?
Pb Pb Pb 17_656 25_655 118.80(2) ?
Pb Pb Pb 25_655 19_666 64.40(2) ?
Pb Pb Pb 25_656 25_655 122.41(4) ?
Pb Pb Pb 25_655 3_645 102.295(2) ?
Pb Pb Pb 17_656 19_666 153.764(14) ?
Pb Pb Pb 25_656 27 154.764(7) ?
Pb Pb Pb 17_656 19_566 63.764(14) ?
Pb Pb Pb 3_655 3_645 142.47(3) ?
Pb Pb Pb 25_656 19_566 102.295(2) ?
Pb Pb Pb 3_645 27 55.200(14) ?
Pb Pb Pb 25_655 19_566 102.295(2) ?
Pb Pb Pb 19_666 3_645 90.0 ?

loop_
_geom_bond_atom_site_label_1
_geom_bond_atom_site_label_2
_geom_bond_site_symmetry_2
_geom_bond_distance
_geom_bond_publ_flag
Rh Rh 17_667 2.9312(3) ?
Rh Rh 17_666 2.9312(3) ?
Rh Pb 9_455 2.9016(2) ?
Rh Pb 19_566 2.9016(2) ?
Rh Pb 17_666 2.9016(2) ?
Rh Pb . 2.9016(2) ?
Rh Pb 25_656 2.9016(2) ?
Rh Pb 27_566 2.9016(2) ?
Rh Pb 3_655 2.9016(2) ?
Rh Pb 11_545 2.9016(2) ?
Pb Pb 17_656 3.1313(13) ?
Pb Pb 3_645 3.5416(4) ?
Pb Pb 27 3.6734(6) ?
Pb Pb 19_666 3.5416(4) ?
Pb Pb 19_566 3.5416(4) ?
Pb Pb 3_655 3.5416(4) ?
Pb Pb 25_655 3.3448(7) ?
Pb Pb 25_656 3.3448(7) ?

_cod_database_fobs_code 2243970
